data_4508406
loop_
_publ_author_name
'Bajpai, Alankriti'
'Venkatakrishnan, Parthasarathy'
'Mandal, Susovan'
'Samanta, Subhas'
'Venugopalan, Paloth'
'Moorthy, Jarugu Narasimha'

_publ_section_title
;
 Self-Assembly of Conformationally Rigid Dialcohols
 (Bis-Benzocyclobutenols): Supramolecular Cyclophanes and Arrays
;
_journal_issue 11
_journal_name_full 'Crystal Growth &amp; Design'
_journal_page_first 4714
_journal_paper_doi 10.1021/cg400791a
_journal_volume 13
_journal_year 2013
_chemical_formula_moiety 'C16 H22 O2'
_chemical_formula_sum 'C16 H22 O2'
_chemical_formula_weight 246.34
_chemical_name_common anti-1b
_chemical_name_systematic
;
 ?
;
_space_group_IT_number 2
_symmetry_cell_setting triclinic
_symmetry_Int_Tables_number 2
_symmetry_space_group_name_Hall '-P 1'
_symmetry_space_group_name_H-M 'P -1'
_atom_sites_solution_hydrogens geom
_atom_sites_solution_primary direct
_atom_sites_solution_secondary difmap
_audit_creation_method SHELXL-97
_cell_angle_alpha 86.884(4)
_cell_angle_beta 85.697(4)
_cell_angle_gamma 79.874(4)
_cell_formula_units_Z 2
_cell_length_a 7.940(2)
_cell_length_b 8.507(2)
_cell_length_c 10.553(3)
_cell_measurement_temperature 100(2)
_cell_volume 699.1(3)
_computing_cell_refinement 'Bruker SAINT'
_computing_data_collection 'Bruker APEX'
_computing_data_reduction 'Bruker SAINT'
_computing_molecular_graphics 'SHELXL 5.1, XP (Sheldrick, 1994)'
_computing_publication_material SHELXS-97
_computing_structure_refinement 'SHELXL-97 (Sheldrick, 2008)'
_computing_structure_solution 'SHELXS-97 (Sheldrick, 2008)'
_diffrn_ambient_temperature 100(2)
_diffrn_measured_fraction_theta_full 0.974
_diffrn_measured_fraction_theta_max 0.974
_diffrn_measurement_device_type 'Bruker SMART APEX'
_diffrn_measurement_method 'phi and omega scans'
_diffrn_radiation_monochromator graphite
_diffrn_radiation_source 'fine-focus sealed tube'
_diffrn_radiation_type MoK\a
_diffrn_radiation_wavelength 0.71073
_diffrn_reflns_av_R_equivalents 0.0249
_diffrn_reflns_av_sigmaI/netI 0.0461
_diffrn_reflns_limit_h_max 9
_diffrn_reflns_limit_h_min -9
_diffrn_reflns_limit_k_max 10
_diffrn_reflns_limit_k_min -10
_diffrn_reflns_limit_l_max 6
_diffrn_reflns_limit_l_min -12
_diffrn_reflns_number 3667
_diffrn_reflns_theta_full 25.00
_diffrn_reflns_theta_max 25.00
_diffrn_reflns_theta_min 1.94
_exptl_absorpt_coefficient_mu 0.075
_exptl_absorpt_correction_T_max 0.97
_exptl_absorpt_correction_T_min 0.91
_exptl_absorpt_correction_type multi-scan
_exptl_absorpt_process_details '(SADABS; Bruker, 2007)'
_exptl_crystal_colour 'color less'
_exptl_crystal_density_diffrn 1.170
_exptl_crystal_density_method 'not measured'
_exptl_crystal_description block
_exptl_crystal_F_000 268
_exptl_crystal_size_max 0.13
_exptl_crystal_size_mid 0.13
_exptl_crystal_size_min 0.12
_refine_diff_density_max 0.292
_refine_diff_density_min -0.196
_refine_diff_density_rms 0.053
_refine_ls_extinction_method none
_refine_ls_goodness_of_fit_ref 1.034
_refine_ls_hydrogen_treatment constr
_refine_ls_matrix_type full
_refine_ls_number_parameters 163
_refine_ls_number_reflns 2401
_refine_ls_number_restraints 0
_refine_ls_restrained_S_all 1.034
_refine_ls_R_factor_all 0.0722
_refine_ls_R_factor_gt 0.0563
_refine_ls_shift/su_max 0.000
_refine_ls_shift/su_mean 0.000
_refine_ls_structure_factor_coef Fsqd
_refine_ls_weighting_details 'calc w=1/[\s^2^(Fo^2^)+(0.0762P)^2^+0.2340P] where P=(Fo^2^+2Fc^2^)/3'
_refine_ls_weighting_scheme calc
_refine_ls_wR_factor_gt 0.1335
_refine_ls_wR_factor_ref 0.1439
_reflns_number_gt 1903
_reflns_number_total 2401
_reflns_threshold_expression >2sigma(I)
_cod_data_source_file cg400791a_si_002.cif
_cod_data_source_block anti-1b
_cod_depositor_comments
;
The following automatic conversions were performed:

'_symmetry_cell_setting' value 'Triclinic' changed to 'triclinic'
according to /home/saulius/struct/CIF-dictionaries/cif_core.dic
dictionary named 'cif_core.dic' version 2.4.2 from
2011-04-26.

'_exptl_absorpt_correction_type' value 'Multi-Scan'
changed to 'multi-scan' according to
/home/saulius/struct/CIF-dictionaries/cif_core.dic dictionary named
'cif_core.dic' version 2.4.2 from 2011-04-26.

Automatic conversion script
Id: cif_fix_values 1891 2012-01-12 08:04:46Z andrius 
;
_cod_database_code 4508406

loop_
_symmetry_equiv_pos_as_xyz
'x, y, z'
'-x, -y, -z'

loop_
_atom_site_label
_atom_site_type_symbol
_atom_site_fract_x
_atom_site_fract_y
_atom_site_fract_z
_atom_site_U_iso_or_equiv
_atom_site_adp_type
_atom_site_occupancy
_atom_site_symmetry_multiplicity
_atom_site_calc_flag
_atom_site_refinement_flags
O1A O 0.39713(19) 0.56632(17) 0.65601(13) 0.0277(4) Uani 1 1 d .
H1AA H 0.4945 0.5084 0.6526 0.042 Uiso 1 1 calc R
C1A C 0.3661(3) 0.6395(3) 0.77542(19) 0.0254(5) Uani 1 1 d .
C2A C 0.5025(3) 0.7402(3) 0.8117(2) 0.0282(5) Uani 1 1 d .
H2AA H 0.6055 0.7324 0.7518 0.034 Uiso 1 1 calc R
H2AB H 0.4545 0.8528 0.8297 0.034 Uiso 1 1 calc R
C3A C 0.5254(3) 0.6299(2) 0.92940(19) 0.0229(5) Uani 1 1 d .
C4A C 0.4153(3) 0.5327(2) 0.89354(18) 0.0220(5) Uani 1 1 d .
C5A C 0.1853(3) 0.7352(3) 0.7791(2) 0.0298(6) Uani 1 1 d .
H5AA H 0.1645 0.7944 0.8586 0.036 Uiso 1 1 calc R
H5AB H 0.1781 0.8151 0.7071 0.036 Uiso 1 1 calc R
C6A C 0.0449(3) 0.6388(3) 0.7725(2) 0.0377(6) Uani 1 1 d .
H6AA H 0.0671 0.5747 0.6967 0.056 Uiso 1 1 calc R
H6AB H -0.0654 0.7109 0.7679 0.056 Uiso 1 1 calc R
H6AC H 0.0415 0.5678 0.8487 0.056 Uiso 1 1 calc R
C7A C 0.3838(3) 0.3936(2) 0.96099(19) 0.0229(5) Uani 1 1 d .
C8A C 0.2747(3) 0.2794(3) 0.9224(2) 0.0351(6) Uani 1 1 d .
H8AA H 0.3347 0.1695 0.9358 0.053 Uiso 1 1 calc R
H8AB H 0.2527 0.2995 0.8324 0.053 Uiso 1 1 calc R
H8AC H 0.1656 0.2947 0.9740 0.053 Uiso 1 1 calc R
O1B O 0.29045(18) 0.61538(16) 0.41349(13) 0.0234(4) Uani 1 1 d .
H1BA H 0.3075 0.6195 0.4908 0.035 Uiso 1 1 calc R
C1B C 0.2251(3) 0.7719(2) 0.36396(19) 0.0227(5) Uani 1 1 d .
C2B C 0.3293(3) 0.9061(3) 0.3911(2) 0.0272(5) Uani 1 1 d .
H2BA H 0.4227 0.8709 0.4487 0.033 Uiso 1 1 calc R
H2BB H 0.3701 0.9632 0.3137 0.033 Uiso 1 1 calc R
C3B C 0.1641(2) 0.9929(2) 0.45642(18) 0.0201(5) Uani 1 1 d .
C4B C 0.0747(3) 0.8688(2) 0.44046(18) 0.0198(5) Uani 1 1 d .
C5B C 0.1977(3) 0.7501(3) 0.22479(19) 0.0273(5) Uani 1 1 d .
H5BA H 0.3099 0.7086 0.1807 0.033 Uiso 1 1 calc R
H5BB H 0.1237 0.6684 0.2211 0.033 Uiso 1 1 calc R
C6B C 0.1170(4) 0.9007(3) 0.1534(2) 0.0434(7) Uani 1 1 d .
H6BA H 0.0027 0.9396 0.1930 0.065 Uiso 1 1 calc R
H6BB H 0.1073 0.8770 0.0646 0.065 Uiso 1 1 calc R
H6BC H 0.1889 0.9828 0.1563 0.065 Uiso 1 1 calc R
C7B C -0.0947(3) 0.8669(2) 0.48330(18) 0.0200(5) Uani 1 1 d .
C8B C -0.1896(3) 0.7325(3) 0.4658(2) 0.0277(5) Uani 1 1 d .
H8BA H -0.2867 0.7373 0.5293 0.042 Uiso 1 1 calc R
H8BB H -0.1121 0.6301 0.4762 0.042 Uiso 1 1 calc R
H8BC H -0.2319 0.7425 0.3803 0.042 Uiso 1 1 calc R

loop_
_atom_site_aniso_label
_atom_site_aniso_U_11
_atom_site_aniso_U_22
_atom_site_aniso_U_33
_atom_site_aniso_U_23
_atom_site_aniso_U_13
_atom_site_aniso_U_12
O1A 0.0294(8) 0.0347(9) 0.0131(7) -0.0025(6) -0.0036(6) 0.0120(7)
C1A 0.0310(12) 0.0264(11) 0.0145(10) 0.0011(8) -0.0007(9) 0.0060(9)
C2A 0.0364(13) 0.0267(12) 0.0183(11) 0.0033(9) -0.0022(9) 0.0019(10)
C3A 0.0268(11) 0.0236(11) 0.0151(10) 0.0004(8) 0.0004(8) 0.0036(9)
C4A 0.0229(11) 0.0263(11) 0.0131(10) -0.0024(8) -0.0003(8) 0.0059(9)
C5A 0.0349(13) 0.0323(13) 0.0166(11) -0.0012(9) -0.0041(9) 0.0111(10)
C6A 0.0341(14) 0.0425(14) 0.0309(13) -0.0038(11) -0.0027(10) 0.0092(11)
C7A 0.0259(11) 0.0234(11) 0.0164(10) -0.0007(8) -0.0015(8) 0.0034(9)
C8A 0.0443(14) 0.0354(13) 0.0263(13) 0.0011(10) -0.0087(11) -0.0068(11)
O1B 0.0293(8) 0.0228(8) 0.0143(7) 0.0009(6) -0.0043(6) 0.0065(6)
C1B 0.0250(11) 0.0216(11) 0.0182(11) 0.0010(8) -0.0010(8) 0.0044(8)
C2B 0.0225(11) 0.0283(12) 0.0280(12) -0.0012(9) 0.0042(9) 0.0006(9)
C3B 0.0219(11) 0.0227(11) 0.0133(10) 0.0031(8) -0.0015(8) 0.0020(8)
C4B 0.0268(11) 0.0195(10) 0.0108(9) 0.0022(8) -0.0027(8) 0.0019(8)
C5B 0.0328(12) 0.0268(12) 0.0173(11) -0.0024(9) 0.0009(9) 0.0076(9)
C6B 0.0662(18) 0.0375(14) 0.0180(12) 0.0030(10) -0.0067(12) 0.0154(13)
C7B 0.0250(11) 0.0212(11) 0.0121(10) 0.0027(8) -0.0053(8) 0.0018(8)
C8B 0.0262(12) 0.0272(12) 0.0289(12) -0.0041(9) -0.0043(9) -0.0001(9)

loop_
_atom_type_symbol
_atom_type_description
_atom_type_scat_dispersion_real
_atom_type_scat_dispersion_imag
_atom_type_scat_source
C C 0.0033 0.0016 'International Tables Vol C Tables 4.2.6.8 and 6.1.1.4'
H H 0.0000 0.0000 'International Tables Vol C Tables 4.2.6.8 and 6.1.1.4'
O O 0.0106 0.0060 'International Tables Vol C Tables 4.2.6.8 and 6.1.1.4'

loop_
_geom_angle_atom_site_label_1
_geom_angle_atom_site_label_2
_geom_angle_atom_site_label_3
_geom_angle
_geom_angle_site_symmetry_1
_geom_angle_site_symmetry_3
O1A C1A C5A 107.18(17) . .
O1A C1A C4A 116.85(17) . .
C5A C1A C4A 116.65(17) . .
O1A C1A C2A 116.44(17) . .
C5A C1A C2A 112.69(18) . .
C4A C1A C2A 86.21(15) . .
C3A C2A C1A 86.68(15) . .
C4A C3A C7A 125.36(19) . 2_667
C4A C3A C2A 93.83(17) . .
C7A C3A C2A 140.8(2) 2_667 .
C3A C4A C7A 124.45(19) . .
C3A C4A C1A 92.96(16) . .
C7A C4A C1A 142.6(2) . .
C6A C5A C1A 115.31(19) . .
C3A C7A C4A 110.16(19) 2_667 .
C3A C7A C8A 123.24(18) 2_667 .
C4A C7A C8A 126.56(19) . .
O1B C1B C5B 105.01(16) . .
O1B C1B C4B 116.99(16) . .
C5B C1B C4B 116.08(17) . .
O1B C1B C2B 115.77(17) . .
C5B C1B C2B 116.53(17) . .
C4B C1B C2B 86.41(15) . .
C3B C2B C1B 86.84(15) . .
C7B C3B C4B 124.42(19) 2_576 .
C7B C3B C2B 142.32(19) 2_576 .
C4B C3B C2B 93.26(16) . .
C7B C4B C3B 125.09(18) . .
C7B C4B C1B 141.60(19) . .
C3B C4B C1B 93.23(17) . .
C6B C5B C1B 114.75(18) . .
C4B C7B C3B 110.49(18) . 2_576
C4B C7B C8B 124.62(18) . .
C3B C7B C8B 124.88(19) 2_576 .

loop_
_geom_bond_atom_site_label_1
_geom_bond_atom_site_label_2
_geom_bond_distance
_geom_bond_site_symmetry_2
O1A C1A 1.421(2) .
C1A C5A 1.520(3) .
C1A C4A 1.535(3) .
C1A C2A 1.574(3) .
C2A C3A 1.518(3) .
C3A C4A 1.389(3) .
C3A C7A 1.395(3) 2_667
C4A C7A 1.399(3) .
C5A C6A 1.503(3) .
C7A C3A 1.395(3) 2_667
C7A C8A 1.500(3) .
O1B C1B 1.427(2) .
C1B C5B 1.527(3) .
C1B C4B 1.529(3) .
C1B C2B 1.572(3) .
C2B C3B 1.523(3) .
C3B C7B 1.389(3) 2_576
C3B C4B 1.396(3) .
C4B C7B 1.389(3) .
C5B C6B 1.516(3) .
C7B C3B 1.389(3) 2_576
C7B C8B 1.502(3) .

loop_
_geom_torsion_atom_site_label_1
_geom_torsion_atom_site_label_2
_geom_torsion_atom_site_label_3
_geom_torsion_atom_site_label_4
_geom_torsion
_geom_torsion_site_symmetry_1
_geom_torsion_site_symmetry_4
O1A C1A C2A C3A -122.11(17) . .
C5A C1A C2A C3A 113.45(18) . .
C4A C1A C2A C3A -3.91(14) . .
C1A C2A C3A C4A 4.32(16) . .
C1A C2A C3A C7A -178.0(3) . 2_667
C7A C3A C4A C7A -2.1(4) 2_667 .
C2A C3A C4A C7A 176.1(2) . .
C7A C3A C4A C1A 177.4(2) 2_667 .
C2A C3A C4A C1A -4.43(16) . .
O1A C1A C4A C3A 122.09(19) . .
C5A C1A C4A C3A -109.3(2) . .
C2A C1A C4A C3A 4.27(16) . .
O1A C1A C4A C7A -58.7(3) . .
C5A C1A C4A C7A 70.0(3) . .
C2A C1A C4A C7A -176.5(3) . .
O1A C1A C5A C6A 62.9(2) . .
C4A C1A C5A C6A -70.3(3) . .
C2A C1A C5A C6A -167.75(17) . .
C3A C4A C7A C3A 1.8(3) . 2_667
C1A C4A C7A C3A -177.3(2) . 2_667
C3A C4A C7A C8A -176.0(2) . .
C1A C4A C7A C8A 4.9(4) . .
O1B C1B C2B C3B -121.94(17) . .
C5B C1B C2B C3B 113.85(18) . .
C4B C1B C2B C3B -3.60(14) . .
C1B C2B C3B C7B -177.1(3) . 2_576
C1B C2B C3B C4B 3.95(15) . .
C7B C3B C4B C7B -0.7(3) 2_576 .
C2B C3B C4B C7B 178.55(19) . .
C7B C3B C4B C1B 176.72(19) 2_576 .
C2B C3B C4B C1B -4.06(16) . .
O1B C1B C4B C7B -62.3(3) . .
C5B C1B C4B C7B 62.6(3) . .
C2B C1B C4B C7B -179.5(3) . .
O1B C1B C4B C3B 121.12(18) . .
C5B C1B C4B C3B -113.94(19) . .
C2B C1B C4B C3B 3.93(15) . .
O1B C1B C5B C6B 176.24(19) . .
C4B C1B C5B C6B 45.4(3) . .
C2B C1B C5B C6B -54.2(3) . .
C3B C4B C7B C3B 0.6(3) . 2_576
C1B C4B C7B C3B -175.2(2) . 2_576
C3B C4B C7B C8B -179.90(19) . .
C1B C4B C7B C8B 4.3(4) . .
